data_7015429
loop_
_publ_author_name
'Sun, Ya-Qiu'
'Gao, Dong-Zhao'
'Xu, Yan-Yan'
'Zhang, Guo-Ying'
'Fan, Lan-Lan'
'Li, Cheng-Peng'
'Hu, Tong-Liang'
'Liao, Dai-Zheng'
'Zhang, Chen-Xi'

_publ_section_title
;
 Coordination polymers of macrocyclic oxamide with
 1,3,5-benzenetricarboxylate: syntheses, crystal structures and
 magnetic properties.
;
_journal_issue 20
_journal_name_full 'Dalton transactions (Cambridge, England : 2003)'
_journal_page_first 5528
_journal_page_last 5537
_journal_paper_doi 10.1039/c0dt01584a
_journal_volume 40
_journal_year 2011
_chemical_formula_sum 'C28 H24 Cu N4 O11 Zn2'
_chemical_formula_weight 786.79
_chemical_name_systematic
;
?
;
_space_group_IT_number 2
_symmetry_cell_setting triclinic
_symmetry_space_group_name_Hall '-P 1'
_symmetry_space_group_name_H-M 'P -1'
_atom_sites_solution_hydrogens geom
_atom_sites_solution_primary direct
_atom_sites_solution_secondary difmap
_audit_creation_method SHELXL-97
_cell_angle_alpha 100.5220(10)
_cell_angle_beta 107.4860(10)
_cell_angle_gamma 109.1880(10)
_cell_formula_units_Z 2
_cell_length_a 10.1376(6)
_cell_length_b 12.3611(8)
_cell_length_c 13.8352(8)
_cell_measurement_reflns_used 4748
_cell_measurement_temperature 296(2)
_cell_measurement_theta_max 27.81
_cell_measurement_theta_min 3.17
_cell_volume 1483.60(16)
_computing_cell_refinement 'Bruker SMART'
_computing_data_collection 'Bruker SMART'
_computing_data_reduction 'Bruker SAINT'
_computing_molecular_graphics 'Bruker SHELXTL'
_computing_publication_material 'Bruker SHELXTL'
_computing_structure_refinement 'SHELXL-97 (Sheldrick, 1997)'
_computing_structure_solution 'SHELXS-97 (Sheldrick, 1990)'
_diffrn_ambient_temperature 296(2)
_diffrn_measured_fraction_theta_full 0.994
_diffrn_measured_fraction_theta_max 0.994
_diffrn_measurement_device_type 'CCD area detector'
_diffrn_measurement_method 'phi and omega scans'
_diffrn_radiation_monochromator graphite
_diffrn_radiation_source 'fine-focus sealed tube'
_diffrn_radiation_type MoK\a
_diffrn_radiation_wavelength 0.71073
_diffrn_reflns_av_R_equivalents 0.0115
_diffrn_reflns_av_sigmaI/netI 0.0233
_diffrn_reflns_limit_h_max 12
_diffrn_reflns_limit_h_min -11
_diffrn_reflns_limit_k_max 13
_diffrn_reflns_limit_k_min -14
_diffrn_reflns_limit_l_max 16
_diffrn_reflns_limit_l_min -13
_diffrn_reflns_number 7594
_diffrn_reflns_theta_full 25.01
_diffrn_reflns_theta_max 25.01
_diffrn_reflns_theta_min 1.84
_exptl_absorpt_coefficient_mu 2.382
_exptl_absorpt_correction_T_max 0.8323
_exptl_absorpt_correction_T_min 0.6472
_exptl_absorpt_correction_type multi-scan
_exptl_absorpt_process_details SADABS
_exptl_crystal_colour GREEN
_exptl_crystal_density_diffrn 1.761
_exptl_crystal_density_meas ?
_exptl_crystal_density_method 'not measured'
_exptl_crystal_description BLOCK
_exptl_crystal_F_000 794
_exptl_crystal_size_max 0.20
_exptl_crystal_size_mid 0.10
_exptl_crystal_size_min 0.08
_refine_diff_density_max 0.494
_refine_diff_density_min -0.290
_refine_diff_density_rms 0.059
_refine_ls_extinction_method none
_refine_ls_goodness_of_fit_ref 1.039
_refine_ls_hydrogen_treatment constr
_refine_ls_matrix_type full
_refine_ls_number_parameters 415
_refine_ls_number_reflns 5196
_refine_ls_number_restraints 0
_refine_ls_restrained_S_all 1.039
_refine_ls_R_factor_all 0.0358
_refine_ls_R_factor_gt 0.0267
_refine_ls_shift/su_max 0.000
_refine_ls_shift/su_mean 0.000
_refine_ls_structure_factor_coef Fsqd
_refine_ls_weighting_details 'calc w=1/[\s^2^(Fo^2^)+(0.0337P)^2^+1.0381P] where P=(Fo^2^+2Fc^2^)/3'
_refine_ls_weighting_scheme calc
_refine_ls_wR_factor_gt 0.0660
_refine_ls_wR_factor_ref 0.0704
_reflns_number_gt 4404
_reflns_number_total 5196
_reflns_threshold_expression >2sigma(I)
_cod_data_source_file c0dt01584a.txt
_cod_data_source_block 91208c
_cod_depositor_comments
;
The following automatic conversions were performed:
'_symmetry_cell_setting' value 'Triclinic' changed to 'triclinic'
according to '/home/saulius/struct/CIF-dictionaries/cif_core.dic'
dictionary named 'cif_core.dic' version 2.4.1 from
2010-06-29.

'_exptl_absorpt_correction_type' value 'MULTI-SCAN' changed
to 'multi-scan' according to
'/home/saulius/struct/CIF-dictionaries/cif_core.dic' dictionary named
'cif_core.dic' version 2.4.1 from 2010-06-29.

Automatic conversion script
Id: cif_fix_enum 1555 2011-01-17 13:19:09Z saulius 

The following automatic conversions were performed:

'_exptl_crystal_density_meas' value 'NONE' was changed to '?' - the
value is perceived as not measured.

Automatic conversion script
Id: cif_fix_values 3008 2015-01-20 13:52:24Z robertas 
;
_cod_original_cell_volume 1483.59(16)
_cod_original_sg_symbol_H-M P-1
_cod_database_code 7015429

loop_
_symmetry_equiv_pos_as_xyz
'x, y, z'
'-x, -y, -z'

loop_
_atom_site_label
_atom_site_type_symbol
_atom_site_fract_x
_atom_site_fract_y
_atom_site_fract_z
_atom_site_U_iso_or_equiv
_atom_site_adp_type
_atom_site_occupancy
_atom_site_symmetry_multiplicity
_atom_site_calc_flag
_atom_site_refinement_flags
_atom_site_disorder_assembly
_atom_site_disorder_group
Cu1 Cu 0.16932(4) 0.23395(3) -0.04447(3) 0.03981(11) Uani 1 1 d . . .
Zn1 Zn 0.41887(3) 0.44846(3) 0.37712(2) 0.02889(9) Uani 1 1 d . . .
Zn2 Zn 0.28280(3) 0.25279(3) 0.49456(3) 0.03085(9) Uani 1 1 d . . .
O1 O 0.2089(2) 0.31161(19) 0.25692(15) 0.0412(5) Uani 1 1 d . . .
O2 O 0.4649(2) 0.44512(18) 0.24109(15) 0.0415(5) Uani 1 1 d . . .
O3 O 0.0649(2) 0.16498(18) 0.44321(18) 0.0435(5) Uani 1 1 d . . .
O4 O 0.0442(2) 0.33795(19) 0.48701(19) 0.0484(6) Uani 1 1 d . . .
O5 O -0.3610(2) -0.21652(18) 0.37373(16) 0.0402(5) Uani 1 1 d . . .
O6 O -0.5923(3) -0.21990(19) 0.3330(2) 0.0628(7) Uani 1 1 d . . .
O7 O -0.6470(2) 0.16531(17) 0.40252(16) 0.0349(4) Uani 1 1 d . . .
O8 O -0.4775(2) 0.32458(17) 0.38705(17) 0.0380(5) Uani 1 1 d . . .
O9 O 0.36921(19) 0.42288(15) 0.50889(13) 0.0256(4) Uani 1 1 d . . .
H9A H 0.3019 0.4476 0.5140 0.038 Uiso 1 1 d R . .
O10 O 0.3156(2) 0.5656(2) 0.3573(2) 0.0523(6) Uani 1 1 d . . .
H10" H 0.3615 0.6321 0.3488 0.079 Uiso 1 1 d R . .
H10' H 0.2263 0.5500 0.3549 0.079 Uiso 1 1 d R . .
O11 O 0.0366(3) 0.5072(2) 0.3754(2) 0.0703(7) Uani 1 1 d . . .
H11" H 0.0338 0.4496 0.4011 0.105 Uiso 1 1 d R . .
H11' H 0.0116 0.5599 0.4041 0.105 Uiso 1 1 d R . .
N1 N 0.0984(3) 0.2229(2) 0.07220(18) 0.0375(6) Uani 1 1 d . . .
N2 N 0.3686(3) 0.3259(2) 0.06545(18) 0.0397(6) Uani 1 1 d . . .
N3 N 0.2347(3) 0.2973(2) -0.15081(19) 0.0464(7) Uani 1 1 d . . .
N4 N -0.0125(3) 0.1055(2) -0.15216(19) 0.0463(7) Uani 1 1 d . . .
C1 C 0.2105(3) 0.2962(3) 0.1661(2) 0.0353(6) Uani 1 1 d . . .
C2 C 0.3623(3) 0.3642(3) 0.1590(2) 0.0352(6) Uani 1 1 d . . .
C3 C 0.5059(3) 0.3555(3) 0.0501(2) 0.0414(7) Uani 1 1 d . . .
C4 C 0.6411(4) 0.3732(3) 0.1295(3) 0.0526(8) Uani 1 1 d . . .
H4 H 0.6442 0.3724 0.1972 0.063 Uiso 1 1 calc R . .
C5 C 0.7702(4) 0.3917(4) 0.1088(3) 0.0684(11) Uani 1 1 d . . .
H5 H 0.8589 0.4019 0.1624 0.082 Uiso 1 1 calc R . .
C6 C 0.7698(5) 0.3954(4) 0.0100(4) 0.0771(13) Uani 1 1 d . . .
H6 H 0.8575 0.4082 -0.0032 0.093 Uiso 1 1 calc R . .
C7 C 0.6389(5) 0.3801(4) -0.0689(3) 0.0651(11) Uani 1 1 d . . .
H7 H 0.6392 0.3844 -0.1352 0.078 Uiso 1 1 calc R . .
C8 C 0.5045(4) 0.3582(3) -0.0517(3) 0.0462(8) Uani 1 1 d . . .
C9 C 0.3715(4) 0.3418(3) -0.1417(2) 0.0494(8) Uani 1 1 d . . .
H9 H 0.3887 0.3664 -0.1981 0.059 Uiso 1 1 calc R . .
C10 C 0.1167(5) 0.2927(4) -0.2470(3) 0.0692(11) Uani 1 1 d . . .
H10A H 0.1643 0.3228 -0.2935 0.083 Uiso 1 1 calc R . .
H10B H 0.0716 0.3463 -0.2258 0.083 Uiso 1 1 calc R . .
C11 C -0.0060(5) 0.1705(5) -0.3084(3) 0.0982(18) Uani 1 1 d . . .
H11A H -0.1022 0.1773 -0.3234 0.118 Uiso 1 1 calc R . .
H11B H 0.0019 0.1455 -0.3763 0.118 Uiso 1 1 calc R . .
C12 C -0.0111(5) 0.0729(4) -0.2595(3) 0.0747(13) Uani 1 1 d . . .
H12A H -0.1013 0.0006 -0.3049 0.090 Uiso 1 1 calc R . .
H12B H 0.0764 0.0550 -0.2551 0.090 Uiso 1 1 calc R . .
C13 C -0.1250(4) 0.0415(3) -0.1350(3) 0.0486(8) Uani 1 1 d . . .
H13 H -0.2010 -0.0234 -0.1928 0.058 Uiso 1 1 calc R . .
C14 C -0.1489(3) 0.0577(3) -0.0357(2) 0.0410(7) Uani 1 1 d . . .
C15 C -0.2891(4) -0.0233(3) -0.0428(3) 0.0523(9) Uani 1 1 d . . .
H15 H -0.3559 -0.0813 -0.1080 0.063 Uiso 1 1 calc R . .
C16 C -0.3308(4) -0.0201(3) 0.0411(3) 0.0605(10) Uani 1 1 d . . .
H16 H -0.4224 -0.0770 0.0348 0.073 Uiso 1 1 calc R . .
C17 C -0.2338(4) 0.0699(4) 0.1369(3) 0.0662(11) Uani 1 1 d . . .
H17 H -0.2631 0.0762 0.1945 0.079 Uiso 1 1 calc R . .
C18 C -0.0946(4) 0.1501(3) 0.1477(3) 0.0580(10) Uani 1 1 d . . .
H18 H -0.0312 0.2089 0.2132 0.070 Uiso 1 1 calc R . .
C19 C -0.0454(3) 0.1459(3) 0.0635(2) 0.0386(7) Uani 1 1 d . . .
C20 C -0.1781(3) 0.1556(2) 0.4190(2) 0.0276(6) Uani 1 1 d . . .
C21 C -0.2373(3) 0.0314(2) 0.4010(2) 0.0306(6) Uani 1 1 d . . .
H21 H -0.1735 -0.0086 0.4057 0.037 Uiso 1 1 calc R . .
C22 C -0.3903(3) -0.0332(2) 0.3762(2) 0.0282(6) Uani 1 1 d . . .
C23 C -0.4841(3) 0.0286(2) 0.3722(2) 0.0285(6) Uani 1 1 d . . .
H23 H -0.5861 -0.0134 0.3579 0.034 Uiso 1 1 calc R . .
C24 C -0.4264(3) 0.1517(2) 0.3895(2) 0.0264(5) Uani 1 1 d . . .
C25 C -0.2738(3) 0.2148(2) 0.4111(2) 0.0281(6) Uani 1 1 d . . .
H25 H -0.2358 0.2971 0.4204 0.034 Uiso 1 1 calc R . .
C26 C -0.0119(3) 0.2260(3) 0.4511(2) 0.0316(6) Uani 1 1 d . . .
C27 C -0.4546(3) -0.1663(3) 0.3596(2) 0.0368(7) Uani 1 1 d . . .
C28 C -0.5236(3) 0.2203(2) 0.3924(2) 0.0280(6) Uani 1 1 d . . .

loop_
_atom_site_aniso_label
_atom_site_aniso_U_11
_atom_site_aniso_U_22
_atom_site_aniso_U_33
_atom_site_aniso_U_23
_atom_site_aniso_U_13
_atom_site_aniso_U_12
Cu1 0.0409(2) 0.0387(2) 0.02419(18) 0.00408(15) 0.00814(16) 0.00490(17)
Zn1 0.03008(17) 0.02595(17) 0.02461(16) 0.00574(13) 0.00852(13) 0.00735(13)
Zn2 0.02500(17) 0.02240(16) 0.0468(2) 0.01088(14) 0.01804(15) 0.00792(13)
O1 0.0418(12) 0.0432(12) 0.0260(10) 0.0060(9) 0.0112(9) 0.0069(10)
O2 0.0420(12) 0.0380(12) 0.0267(10) 0.0038(9) 0.0092(9) 0.0024(10)
O3 0.0248(10) 0.0373(12) 0.0698(15) 0.0131(10) 0.0223(10) 0.0128(9)
O4 0.0281(11) 0.0338(12) 0.0772(16) 0.0116(11) 0.0207(11) 0.0082(9)
O5 0.0530(13) 0.0382(11) 0.0501(12) 0.0237(10) 0.0293(11) 0.0294(10)
O6 0.0409(13) 0.0302(12) 0.119(2) 0.0291(13) 0.0330(14) 0.0112(10)
O7 0.0247(10) 0.0285(10) 0.0508(12) 0.0068(9) 0.0195(9) 0.0088(8)
O8 0.0337(11) 0.0274(11) 0.0591(13) 0.0139(9) 0.0239(10) 0.0145(9)
O9 0.0241(9) 0.0213(9) 0.0326(10) 0.0071(8) 0.0131(8) 0.0094(7)
O10 0.0427(12) 0.0429(13) 0.0853(17) 0.0362(12) 0.0305(12) 0.0202(11)
O11 0.0795(19) 0.0645(17) 0.0837(19) 0.0288(15) 0.0443(16) 0.0348(15)
N1 0.0370(13) 0.0344(13) 0.0274(12) 0.0049(10) 0.0073(11) 0.0056(11)
N2 0.0402(14) 0.0393(14) 0.0261(12) 0.0051(11) 0.0097(11) 0.0061(11)
N3 0.0571(18) 0.0413(15) 0.0282(13) 0.0081(11) 0.0119(13) 0.0107(13)
N4 0.0478(16) 0.0454(16) 0.0265(13) 0.0031(11) 0.0075(12) 0.0071(13)
C1 0.0418(16) 0.0313(15) 0.0279(15) 0.0084(12) 0.0114(13) 0.0115(13)
C2 0.0391(16) 0.0303(15) 0.0273(15) 0.0092(12) 0.0076(13) 0.0084(13)
C3 0.0433(18) 0.0318(16) 0.0391(17) 0.0037(13) 0.0164(14) 0.0070(14)
C4 0.049(2) 0.051(2) 0.048(2) 0.0088(16) 0.0161(17) 0.0152(17)
C5 0.050(2) 0.072(3) 0.070(3) 0.009(2) 0.016(2) 0.023(2)
C6 0.058(3) 0.087(3) 0.084(3) 0.013(3) 0.037(2) 0.023(2)
C7 0.068(3) 0.063(2) 0.059(2) 0.0095(19) 0.038(2) 0.014(2)
C8 0.0515(19) 0.0352(17) 0.0408(18) 0.0034(14) 0.0218(16) 0.0058(15)
C9 0.066(2) 0.0385(18) 0.0331(17) 0.0079(14) 0.0229(17) 0.0079(17)
C10 0.087(3) 0.063(3) 0.039(2) 0.0161(18) 0.005(2) 0.027(2)
C11 0.077(3) 0.123(4) 0.043(2) 0.035(3) -0.004(2) -0.002(3)
C12 0.075(3) 0.065(3) 0.0331(19) -0.0123(18) 0.0179(19) -0.015(2)
C13 0.0406(18) 0.0438(19) 0.0356(17) 0.0020(14) 0.0036(14) 0.0024(15)
C14 0.0376(16) 0.0372(17) 0.0373(17) 0.0087(13) 0.0086(14) 0.0091(14)
C15 0.0405(18) 0.047(2) 0.048(2) 0.0096(16) 0.0082(16) 0.0039(15)
C16 0.043(2) 0.062(2) 0.060(2) 0.0182(19) 0.0185(18) 0.0052(18)
C17 0.053(2) 0.080(3) 0.051(2) 0.016(2) 0.0255(19) 0.009(2)
C18 0.049(2) 0.066(2) 0.0386(19) 0.0061(17) 0.0152(16) 0.0057(18)
C19 0.0377(16) 0.0376(17) 0.0340(16) 0.0106(13) 0.0100(13) 0.0114(14)
C20 0.0252(13) 0.0310(14) 0.0287(14) 0.0106(11) 0.0134(11) 0.0107(11)
C21 0.0305(14) 0.0368(15) 0.0338(15) 0.0135(12) 0.0173(12) 0.0190(12)
C22 0.0301(14) 0.0258(14) 0.0315(14) 0.0110(11) 0.0143(12) 0.0114(11)
C23 0.0221(13) 0.0292(14) 0.0326(14) 0.0092(12) 0.0112(11) 0.0081(11)
C24 0.0215(12) 0.0285(14) 0.0285(14) 0.0069(11) 0.0099(11) 0.0102(11)
C25 0.0261(13) 0.0244(13) 0.0329(14) 0.0082(11) 0.0135(11) 0.0079(11)
C26 0.0271(14) 0.0370(16) 0.0358(15) 0.0139(13) 0.0169(12) 0.0135(13)
C27 0.0410(17) 0.0297(15) 0.0454(17) 0.0160(13) 0.0211(14) 0.0151(14)
C28 0.0231(13) 0.0256(14) 0.0283(14) 0.0020(11) 0.0078(11) 0.0072(11)

loop_
_atom_type_symbol
_atom_type_description
_atom_type_scat_dispersion_real
_atom_type_scat_dispersion_imag
_atom_type_scat_source
C C 0.0033 0.0016 'International Tables Vol C Tables 4.2.6.8 and 6.1.1.4'
H H 0.0000 0.0000 'International Tables Vol C Tables 4.2.6.8 and 6.1.1.4'
N N 0.0061 0.0033 'International Tables Vol C Tables 4.2.6.8 and 6.1.1.4'
O O 0.0106 0.0060 'International Tables Vol C Tables 4.2.6.8 and 6.1.1.4'
Cu Cu 0.3201 1.2651 'International Tables Vol C Tables 4.2.6.8 and 6.1.1.4'
Zn Zn 0.2839 1.4301 'International Tables Vol C Tables 4.2.6.8 and 6.1.1.4'

loop_
_geom_angle_atom_site_label_1
_geom_angle_atom_site_label_2
_geom_angle_atom_site_label_3
_geom_angle
_geom_angle_site_symmetry_1
_geom_angle_site_symmetry_3
_geom_angle_publ_flag
N2 Cu1 N4 163.91(12) . . ?
N2 Cu1 N1 86.09(10) . . ?
N4 Cu1 N1 94.82(10) . . ?
N2 Cu1 N3 91.48(11) . . ?
N4 Cu1 N3 92.79(11) . . ?
N1 Cu1 N3 160.70(11) . . ?
O10 Zn1 O2 94.38(9) . . ?
O10 Zn1 O9 93.58(8) . . ?
O2 Zn1 O9 170.63(8) . . ?
O10 Zn1 O9 96.87(8) . 2_666 ?
O2 Zn1 O9 99.16(7) . 2_666 ?
O9 Zn1 O9 84.76(7) . 2_666 ?
O10 Zn1 O8 176.35(9) . 1_655 ?
O2 Zn1 O8 82.24(8) . 1_655 ?
O9 Zn1 O8 89.68(7) . 1_655 ?
O9 Zn1 O8 85.07(7) 2_666 1_655 ?
O10 Zn1 O1 85.82(9) . . ?
O2 Zn1 O1 78.71(8) . . ?
O9 Zn1 O1 96.97(7) . . ?
O9 Zn1 O1 176.72(7) 2_666 . ?
O8 Zn1 O1 92.15(8) 1_655 . ?
O10 Zn1 Zn1 97.09(7) . 2_666 ?
O2 Zn1 Zn1 140.58(6) . 2_666 ?
O9 Zn1 Zn1 42.68(5) . 2_666 ?
O9 Zn1 Zn1 42.09(5) 2_666 2_666 ?
O8 Zn1 Zn1 86.43(6) 1_655 2_666 ?
O1 Zn1 Zn1 139.58(5) . 2_666 ?
O9 Zn2 O3 120.14(8) . . ?
O9 Zn2 O5 113.59(8) . 2_556 ?
O3 Zn2 O5 104.06(9) . 2_556 ?
O9 Zn2 O7 109.39(7) . 1_655 ?
O3 Zn2 O7 106.98(8) . 1_655 ?
O5 Zn2 O7 100.76(8) 2_556 1_655 ?
C1 O1 Zn1 112.23(18) . . ?
C2 O2 Zn1 113.97(18) . . ?
C26 O3 Zn2 117.22(18) . . ?
C27 O5 Zn2 122.52(18) . 2_556 ?
C28 O7 Zn2 120.20(17) . 1_455 ?
C28 O8 Zn1 131.60(17) . 1_455 ?
Zn2 O9 Zn1 110.95(8) . . ?
Zn2 O9 Zn1 125.83(9) . 2_666 ?
Zn1 O9 Zn1 95.24(7) . 2_666 ?
Zn2 O9 H9A 105.0 . . ?
Zn1 O9 H9A 111.3 . . ?
Zn1 O9 H9A 108.2 2_666 . ?
Zn1 O10 H10" 119.9 . . ?
Zn1 O10 H10' 123.1 . . ?
H10" O10 H10' 117.0 . . ?
H11" O11 H11' 117.1 . . ?
C1 N1 C19 122.9(2) . . ?
C1 N1 Cu1 110.32(19) . . ?
C19 N1 Cu1 126.69(19) . . ?
C2 N2 C3 122.9(2) . . ?
C2 N2 Cu1 111.4(2) . . ?
C3 N2 Cu1 125.56(19) . . ?
C9 N3 C10 118.1(3) . . ?
C9 N3 Cu1 124.2(2) . . ?
C10 N3 Cu1 117.7(2) . . ?
C13 N4 C12 118.9(3) . . ?
C13 N4 Cu1 125.0(2) . . ?
C12 N4 Cu1 115.8(2) . . ?
O1 C1 N1 128.8(3) . . ?
O1 C1 C2 116.5(2) . . ?
N1 C1 C2 114.7(2) . . ?
O2 C2 N2 128.0(3) . . ?
O2 C2 C1 117.5(2) . . ?
N2 C2 C1 114.4(2) . . ?
C4 C3 N2 122.4(3) . . ?
C4 C3 C8 118.5(3) . . ?
N2 C3 C8 118.9(3) . . ?
C5 C4 C3 120.8(3) . . ?
C5 C4 H4 119.6 . . ?
C3 C4 H4 119.6 . . ?
C6 C5 C4 120.9(4) . . ?
C6 C5 H5 119.5 . . ?
C4 C5 H5 119.5 . . ?
C7 C6 C5 119.4(4) . . ?
C7 C6 H6 120.3 . . ?
C5 C6 H6 120.3 . . ?
C6 C7 C8 121.4(4) . . ?
C6 C7 H7 119.3 . . ?
C8 C7 H7 119.3 . . ?
C7 C8 C3 119.0(3) . . ?
C7 C8 C9 116.7(3) . . ?
C3 C8 C9 124.3(3) . . ?
N3 C9 C8 126.5(3) . . ?
N3 C9 H9 116.7 . . ?
C8 C9 H9 116.7 . . ?
N3 C10 C11 114.4(3) . . ?
N3 C10 H10A 108.7 . . ?
C11 C10 H10A 108.7 . . ?
N3 C10 H10B 108.7 . . ?
C11 C10 H10B 108.7 . . ?
H10A C10 H10B 107.6 . . ?
C12 C11 C10 118.0(3) . . ?
C12 C11 H11A 107.8 . . ?
C10 C11 H11A 107.8 . . ?
C12 C11 H11B 107.8 . . ?
C10 C11 H11B 107.8 . . ?
H11A C11 H11B 107.1 . . ?
N4 C12 C11 112.2(4) . . ?
N4 C12 H12A 109.2 . . ?
C11 C12 H12A 109.2 . . ?
N4 C12 H12B 109.2 . . ?
C11 C12 H12B 109.2 . . ?
H12A C12 H12B 107.9 . . ?
N4 C13 C14 127.7(3) . . ?
N4 C13 H13 116.1 . . ?
C14 C13 H13 116.1 . . ?
C15 C14 C19 119.2(3) . . ?
C15 C14 C13 114.8(3) . . ?
C19 C14 C13 126.0(3) . . ?
C16 C15 C14 122.7(3) . . ?
C16 C15 H15 118.7 . . ?
C14 C15 H15 118.7 . . ?
C15 C16 C17 118.4(3) . . ?
C15 C16 H16 120.8 . . ?
C17 C16 H16 120.8 . . ?
C18 C17 C16 120.8(3) . . ?
C18 C17 H17 119.6 . . ?
C16 C17 H17 119.6 . . ?
C17 C18 C19 122.1(3) . . ?
C17 C18 H18 118.9 . . ?
C19 C18 H18 118.9 . . ?
C18 C19 N1 124.1(3) . . ?
C18 C19 C14 116.6(3) . . ?
N1 C19 C14 119.3(3) . . ?
C25 C20 C21 119.4(2) . . ?
C25 C20 C26 119.9(2) . . ?
C21 C20 C26 120.7(2) . . ?
C22 C21 C20 120.8(2) . . ?
C22 C21 H21 119.6 . . ?
C20 C21 H21 119.6 . . ?
C21 C22 C23 119.0(2) . . ?
C21 C22 C27 121.3(2) . . ?
C23 C22 C27 119.6(2) . . ?
C24 C23 C22 120.5(2) . . ?
C24 C23 H23 119.7 . . ?
C22 C23 H23 119.7 . . ?
C23 C24 C25 119.9(2) . . ?
C23 C24 C28 121.1(2) . . ?
C25 C24 C28 119.0(2) . . ?
C20 C25 C24 120.3(2) . . ?
C20 C25 H25 119.8 . . ?
C24 C25 H25 119.8 . . ?
O4 C26 O3 123.6(2) . . ?
O4 C26 C20 120.2(2) . . ?
O3 C26 C20 116.2(2) . . ?
O6 C27 O5 124.5(3) . . ?
O6 C27 C22 118.4(3) . . ?
O5 C27 C22 117.1(2) . . ?
O8 C28 O7 125.7(2) . . ?
O8 C28 C24 118.6(2) . . ?
O7 C28 C24 115.7(2) . . ?

loop_
_geom_bond_atom_site_label_1
_geom_bond_atom_site_label_2
_geom_bond_distance
_geom_bond_site_symmetry_2
_geom_bond_publ_flag
Cu1 N2 1.923(2) . ?
Cu1 N4 1.924(2) . ?
Cu1 N1 1.963(2) . ?
Cu1 N3 1.970(3) . ?
Zn1 O10 2.058(2) . ?
Zn1 O2 2.0674(19) . ?
Zn1 O9 2.0820(17) . ?
Zn1 O9 2.1057(17) 2_666 ?
Zn1 O8 2.1245(19) 1_655 ?
Zn1 O1 2.153(2) . ?
Zn1 Zn1 3.0934(6) 2_666 ?
Zn2 O9 1.9390(17) . ?
Zn2 O3 1.9391(19) . ?
Zn2 O5 1.953(2) 2_556 ?
Zn2 O7 1.9608(18) 1_655 ?
O1 C1 1.242(3) . ?
O2 C2 1.250(3) . ?
O3 C26 1.263(3) . ?
O4 C26 1.244(3) . ?
O5 C27 1.281(3) . ?
O5 Zn2 1.953(2) 2_556 ?
O6 C27 1.232(4) . ?
O7 C28 1.276(3) . ?
O7 Zn2 1.9608(18) 1_455 ?
O8 C28 1.243(3) . ?
O8 Zn1 2.1245(19) 1_455 ?
O9 Zn1 2.1057(17) 2_666 ?
O9 H9A 0.8497 . ?
O10 H10" 0.8502 . ?
O10 H10' 0.8504 . ?
O11 H11" 0.8493 . ?
O11 H11' 0.8497 . ?
N1 C1 1.344(4) . ?
N1 C19 1.409(4) . ?
N2 C2 1.323(4) . ?
N2 C3 1.410(4) . ?
N3 C9 1.269(4) . ?
N3 C10 1.476(4) . ?
N4 C13 1.274(4) . ?
N4 C12 1.472(4) . ?
C1 C2 1.535(4) . ?
C3 C4 1.395(5) . ?
C3 C8 1.411(4) . ?
C4 C5 1.378(5) . ?
C4 H4 0.9300 . ?
C5 C6 1.375(6) . ?
C5 H5 0.9300 . ?
C6 C7 1.370(6) . ?
C6 H6 0.9300 . ?
C7 C8 1.400(5) . ?
C7 H7 0.9300 . ?
C8 C9 1.458(5) . ?
C9 H9 0.9300 . ?
C10 C11 1.487(6) . ?
C10 H10A 0.9700 . ?
C10 H10B 0.9700 . ?
C11 C12 1.480(6) . ?
C11 H11A 0.9700 . ?
C11 H11B 0.9700 . ?
C12 H12A 0.9700 . ?
C12 H12B 0.9700 . ?
C13 C14 1.454(4) . ?
C13 H13 0.9300 . ?
C14 C15 1.407(4) . ?
C14 C19 1.418(4) . ?
C15 C16 1.347(5) . ?
C15 H15 0.9300 . ?
C16 C17 1.386(5) . ?
C16 H16 0.9300 . ?
C17 C18 1.377(5) . ?
C17 H17 0.9300 . ?
C18 C19 1.397(4) . ?
C18 H18 0.9300 . ?
C20 C25 1.386(4) . ?
C20 C21 1.394(4) . ?
C20 C26 1.496(4) . ?
C21 C22 1.389(4) . ?
C21 H21 0.9300 . ?
C22 C23 1.396(4) . ?
C22 C27 1.501(4) . ?
C23 C24 1.383(4) . ?
C23 H23 0.9300 . ?
C24 C25 1.391(3) . ?
C24 C28 1.501(3) . ?
C25 H25 0.9300 . ?

loop_
_geom_torsion_atom_site_label_1
_geom_torsion_atom_site_label_2
_geom_torsion_atom_site_label_3
_geom_torsion_atom_site_label_4
_geom_torsion
_geom_torsion_site_symmetry_1
_geom_torsion_site_symmetry_2
_geom_torsion_site_symmetry_3
_geom_torsion_site_symmetry_4
_geom_torsion_publ_flag
O10 Zn1 O1 C1 94.0(2) . . . . ?
O2 Zn1 O1 C1 -1.4(2) . . . . ?
O9 Zn1 O1 C1 -172.9(2) . . . . ?
O9 Zn1 O1 C1 -51.1(14) 2_666 . . . ?
O8 Zn1 O1 C1 -83.0(2) 1_655 . . . ?
Zn1 Zn1 O1 C1 -170.02(16) 2_666 . . . ?
O10 Zn1 O2 C2 -90.2(2) . . . . ?
O9 Zn1 O2 C2 57.9(5) . . . . ?
O9 Zn1 O2 C2 172.1(2) 2_666 . . . ?
O8 Zn1 O2 C2 88.4(2) 1_655 . . . ?
O1 Zn1 O2 C2 -5.4(2) . . . . ?
Zn1 Zn1 O2 C2 163.04(16) 2_666 . . . ?
O9 Zn2 O3 C26 -21.1(2) . . . . ?
O5 Zn2 O3 C26 107.4(2) 2_556 . . . ?
O7 Zn2 O3 C26 -146.5(2) 1_655 . . . ?
O3 Zn2 O9 Zn1 -97.91(10) . . . . ?
O5 Zn2 O9 Zn1 138.02(8) 2_556 . . . ?
O7 Zn2 O9 Zn1 26.31(11) 1_655 . . . ?
O3 Zn2 O9 Zn1 148.70(10) . . . 2_666 ?
O5 Zn2 O9 Zn1 24.62(13) 2_556 . . 2_666 ?
O7 Zn2 O9 Zn1 -87.08(11) 1_655 . . 2_666 ?
O10 Zn1 O9 Zn2 131.78(9) . . . . ?
O2 Zn1 O9 Zn2 -16.4(5) . . . . ?
O9 Zn1 O9 Zn2 -131.65(11) 2_666 . . . ?
O8 Zn1 O9 Zn2 -46.57(9) 1_655 . . . ?
O1 Zn1 O9 Zn2 45.56(10) . . . . ?
Zn1 Zn1 O9 Zn2 -131.65(11) 2_666 . . . ?
O10 Zn1 O9 Zn1 -96.58(8) . . . 2_666 ?
O2 Zn1 O9 Zn1 115.3(4) . . . 2_666 ?
O9 Zn1 O9 Zn1 0.0 2_666 . . 2_666 ?
O8 Zn1 O9 Zn1 85.08(7) 1_655 . . 2_666 ?
O1 Zn1 O9 Zn1 177.20(7) . . . 2_666 ?
N2 Cu1 N1 C1 9.6(2) . . . . ?
N4 Cu1 N1 C1 173.5(2) . . . . ?
N3 Cu1 N1 C1 -73.7(4) . . . . ?
N2 Cu1 N1 C19 -167.2(3) . . . . ?
N4 Cu1 N1 C19 -3.4(3) . . . . ?
N3 Cu1 N1 C19 109.5(4) . . . . ?
N4 Cu1 N2 C2 -109.8(4) . . . . ?
N1 Cu1 N2 C2 -16.0(2) . . . . ?
N3 Cu1 N2 C2 144.8(2) . . . . ?
N4 Cu1 N2 C3 73.2(5) . . . . ?
N1 Cu1 N2 C3 167.0(3) . . . . ?
N3 Cu1 N2 C3 -32.2(3) . . . . ?
N2 Cu1 N3 C9 21.1(3) . . . . ?
N4 Cu1 N3 C9 -143.3(3) . . . . ?
N1 Cu1 N3 C9 103.5(4) . . . . ?
N2 Cu1 N3 C10 -158.7(3) . . . . ?
N4 Cu1 N3 C10 36.8(3) . . . . ?
N1 Cu1 N3 C10 -76.3(4) . . . . ?
N2 Cu1 N4 C13 89.3(5) . . . . ?
N1 Cu1 N4 C13 -3.2(3) . . . . ?
N3 Cu1 N4 C13 -165.5(3) . . . . ?
N2 Cu1 N4 C12 -84.0(5) . . . . ?
N1 Cu1 N4 C12 -176.6(3) . . . . ?
N3 Cu1 N4 C12 21.2(3) . . . . ?
Zn1 O1 C1 N1 -176.8(3) . . . . ?
Zn1 O1 C1 C2 6.8(3) . . . . ?
C19 N1 C1 O1 -1.6(5) . . . . ?
Cu1 N1 C1 O1 -178.6(3) . . . . ?
C19 N1 C1 C2 174.8(3) . . . . ?
Cu1 N1 C1 C2 -2.1(3) . . . . ?
Zn1 O2 C2 N2 -167.2(3) . . . . ?
Zn1 O2 C2 C1 10.5(3) . . . . ?
C3 N2 C2 O2 13.3(5) . . . . ?
Cu1 N2 C2 O2 -163.8(3) . . . . ?
C3 N2 C2 C1 -164.4(3) . . . . ?
Cu1 N2 C2 C1 18.5(3) . . . . ?
O1 C1 C2 O2 -12.1(4) . . . . ?
N1 C1 C2 O2 170.9(3) . . . . ?
O1 C1 C2 N2 165.9(3) . . . . ?
N1 C1 C2 N2 -11.1(4) . . . . ?
C2 N2 C3 C4 32.1(5) . . . . ?
Cu1 N2 C3 C4 -151.2(3) . . . . ?
C2 N2 C3 C8 -152.9(3) . . . . ?
Cu1 N2 C3 C8 23.8(4) . . . . ?
N2 C3 C4 C5 174.4(3) . . . . ?
C8 C3 C4 C5 -0.7(5) . . . . ?
C3 C4 C5 C6 1.2(6) . . . . ?
C4 C5 C6 C7 -0.2(7) . . . . ?
C5 C6 C7 C8 -1.3(7) . . . . ?
C6 C7 C8 C3 1.8(6) . . . . ?
C6 C7 C8 C9 -179.2(4) . . . . ?
C4 C3 C8 C7 -0.8(5) . . . . ?
N2 C3 C8 C7 -176.0(3) . . . . ?
C4 C3 C8 C9 -179.7(3) . . . . ?
N2 C3 C8 C9 5.1(5) . . . . ?
C10 N3 C9 C8 177.7(3) . . . . ?
Cu1 N3 C9 C8 -2.1(5) . . . . ?
C7 C8 C9 N3 164.3(3) . . . . ?
C3 C8 C9 N3 -16.8(5) . . . . ?
C9 N3 C10 C11 124.6(4) . . . . ?
Cu1 N3 C10 C11 -55.6(5) . . . . ?
N3 C10 C11 C12 9.6(7) . . . . ?
C13 N4 C12 C11 119.4(4) . . . . ?
Cu1 N4 C12 C11 -66.8(4) . . . . ?
C10 C11 C12 N4 53.7(6) . . . . ?
C12 N4 C13 C14 -180.0(4) . . . . ?
Cu1 N4 C13 C14 6.9(5) . . . . ?
N4 C13 C14 C15 176.2(4) . . . . ?
N4 C13 C14 C19 -3.6(6) . . . . ?
C19 C14 C15 C16 0.7(5) . . . . ?
C13 C14 C15 C16 -179.2(4) . . . . ?
C14 C15 C16 C17 2.8(6) . . . . ?
C15 C16 C17 C18 -3.6(6) . . . . ?
C16 C17 C18 C19 0.9(7) . . . . ?
C17 C18 C19 N1 -177.3(4) . . . . ?
C17 C18 C19 C14 2.5(6) . . . . ?
C1 N1 C19 C18 9.9(5) . . . . ?
Cu1 N1 C19 C18 -173.6(3) . . . . ?
C1 N1 C19 C14 -169.9(3) . . . . ?
Cu1 N1 C19 C14 6.6(4) . . . . ?
C15 C14 C19 C18 -3.3(5) . . . . ?
C13 C14 C19 C18 176.6(3) . . . . ?
C15 C14 C19 N1 176.6(3) . . . . ?
C13 C14 C19 N1 -3.6(5) . . . . ?
C25 C20 C21 C22 -0.5(4) . . . . ?
C26 C20 C21 C22 176.9(2) . . . . ?
C20 C21 C22 C23 -1.7(4) . . . . ?
C20 C21 C22 C27 -178.3(2) . . . . ?
C21 C22 C23 C24 2.0(4) . . . . ?
C27 C22 C23 C24 178.7(2) . . . . ?
C22 C23 C24 C25 -0.1(4) . . . . ?
C22 C23 C24 C28 -176.1(2) . . . . ?
C21 C20 C25 C24 2.4(4) . . . . ?
C26 C20 C25 C24 -175.0(2) . . . . ?
C23 C24 C25 C20 -2.1(4) . . . . ?
C28 C24 C25 C20 173.9(2) . . . . ?
Zn2 O3 C26 O4 1.9(4) . . . . ?
Zn2 O3 C26 C20 -175.33(18) . . . . ?
C25 C20 C26 O4 11.5(4) . . . . ?
C21 C20 C26 O4 -165.9(3) . . . . ?
C25 C20 C26 O3 -171.2(2) . . . . ?
C21 C20 C26 O3 11.5(4) . . . . ?
Zn2 O5 C27 O6 -81.0(4) 2_556 . . . ?
Zn2 O5 C27 C22 99.4(3) 2_556 . . . ?
C21 C22 C27 O6 -176.8(3) . . . . ?
C23 C22 C27 O6 6.6(4) . . . . ?
C21 C22 C27 O5 2.9(4) . . . . ?
C23 C22 C27 O5 -173.7(2) . . . . ?
Zn1 O8 C28 O7 -6.6(4) 1_455 . . . ?
Zn1 O8 C28 C24 174.98(17) 1_455 . . . ?
Zn2 O7 C28 O8 -38.4(4) 1_455 . . . ?
Zn2 O7 C28 C24 140.04(18) 1_455 . . . ?
C23 C24 C28 O8 -166.1(3) . . . . ?
C25 C24 C28 O8 17.9(4) . . . . ?
C23 C24 C28 O7 15.3(4) . . . . ?
C25 C24 C28 O7 -160.6(2) . . . . ?
